data_9003052
loop_
_publ_author_name
'Origlieri, M. J.'
'Downs, R. T.'
'Thompson, R. M.'
'Pommier, C. J. S.'
'Denton, M. B.'
'Harlow, G. E.'

_publ_section_title
;
 High-pressure crystal structure of kosmochlor, NaCrSi2O6, and systematics of
 anisotropic compression in pyroxenes
 Sample: P = 7.23 GPa
;
_journal_name_full 'American Mineralogist'
_journal_page_first 1025
_journal_page_last 1032
_journal_volume 88
_journal_year 2003
_chemical_formula_structural NaCr(Si2O6)
_chemical_formula_sum 'Cr Na O6 Si2'
_chemical_name_mineral Kosmochlor
_space_group_IT_number 15
_symmetry_space_group_name_Hall '-C 2yc'
_symmetry_space_group_name_H-M 'C 1 2/c 1'
_cell_angle_alpha 90
_cell_angle_beta 106.915
_cell_angle_gamma 90
_cell_length_a 9.4105
_cell_length_b 8.5481
_cell_length_c 5.1727
_cell_volume 398.100
_cell_formula_units_Z 4
_database_code_amcsd 0003141
_diffrn_ambient_pressure 7.23e+06
_exptl_crystal_density_diffrn 3.790
_cod_original_formula_sum 'Na Cr Si2 O6'
_cod_database_code 9003052

loop_
_space_group_symop_operation_xyz
x,y,z
1/2+x,1/2+y,z
x,-y,1/2+z
1/2+x,1/2-y,1/2+z
-x,y,1/2-z
1/2-x,1/2+y,1/2-z
-x,-y,-z
1/2-x,1/2-y,-z

loop_
_atom_site_label
_atom_site_fract_x
_atom_site_fract_y
_atom_site_fract_z
_atom_site_U_iso_or_equiv
Na2 0.00000 0.30250 0.25000 0.01520
Cr1 0.00000 0.90860 0.25000 0.00874
Si 0.29290 0.09330 0.23480 0.00887
O1 0.11480 0.08200 0.14100 0.01013
O2 0.35880 0.26240 0.31200 0.01013
O3 0.35700 0.01610 0.00300 0.01140

loop_
_cod_related_entry_id
_cod_related_entry_database
_cod_related_entry_code
1 AMCSD 0003141
